data_4321692
loop_
_publ_author_name
'Christophe Jardin'
'Oliver Oeckler'
'Hansj\"urgen Mattausch'
'Arndt Simon'
'Jean-Fran\,cois Halet'
'Jean-Yves Saillard'
'Josef Bauer'

_publ_contact_author
;
Jean-Yves Saillard
Laboratoire de Chimie du Solide et Inorganique Moleculaire
UMR CNRS 6511
Institut de Chimie de Rennes
Universite de Rennes 1
35042 Rennes Cedex
France
;
_publ_section_title
;
 Synthesis, Characterization, and Structural and Theoretical Analysis of
 Gd4B3C4: A Novel Rare Earth Metal Borocarbide Containing Two Different
 Boron-Carbon Arrangements
;
_journal_name_full 'Inorganic Chemistry'
_journal_page_first 5895
_journal_page_last 5900
_journal_paper_doi 10.1021/ic000585y
_journal_volume 39
_journal_year 2000
_chemical_formula_sum 'C2 B1.5 Gd2'
_chemical_formula_weight 354.74
_chemical_name_common 'Tetragadolinium Triboride Tetracarbide'
_chemical_name_systematic
; 
Tetragadolinium Triboride Tetracarbide 
;
_space_group_IT_number 2
_symmetry_cell_setting triclinic
_symmetry_space_group_name_Hall '-P 1'
_symmetry_space_group_name_H-M 'P -1'
_atom_sites_solution_hydrogens none
_atom_sites_solution_primary patterson
_atom_sites_solution_secondary difmap
_audit_creation_method SHELXL-97
_cell_angle_alpha 93.34(5)
_cell_angle_beta 96.77(5)
_cell_angle_gamma 90.24(5)
_cell_formula_units_Z 2
_cell_length_a 3.637(2)
_cell_length_b 3.674(2)
_cell_length_c 11.850(5)
_cell_measurement_reflns_used 1340
_cell_measurement_temperature 293(2)
_cell_measurement_theta_max 29
_cell_measurement_theta_min 3.5
_cell_volume 156.96(14)
_computing_cell_refinement 'Stoe IPDS software, Darmstadt 1998'
_computing_data_collection 'Stoe IPDS software, Darmstadt 1998'
_computing_data_reduction 'Stoe IPDS software, Darmstadt 1998'
_computing_structure_refinement 'SHELXL-97 (Sheldrick, 1997)'
_computing_structure_solution 'SHELXS-97 (Sheldrick, 1990)'
_diffrn_ambient_temperature 293(2)
_diffrn_detector_area_resol_mean 0.150mm
_diffrn_measured_fraction_theta_full 0.888
_diffrn_measured_fraction_theta_max 0.888
_diffrn_measurement_device_type 'Stoe IPDS'
_diffrn_measurement_method oscillation
_diffrn_radiation_monochromator graphite
_diffrn_radiation_source 'fine-focus sealed tube'
_diffrn_radiation_type MoK\a
_diffrn_radiation_wavelength 0.71073
_diffrn_reflns_av_R_equivalents 0.0382
_diffrn_reflns_av_sigmaI/netI 0.0429
_diffrn_reflns_limit_h_max 4
_diffrn_reflns_limit_h_min -4
_diffrn_reflns_limit_k_max 5
_diffrn_reflns_limit_k_min -5
_diffrn_reflns_limit_l_max 16
_diffrn_reflns_limit_l_min -16
_diffrn_reflns_number 1538
_diffrn_reflns_theta_full 29.19
_diffrn_reflns_theta_max 29.19
_diffrn_reflns_theta_min 3.47
_diffrn_standards_decay_% 0
_diffrn_standards_interval_count none
_diffrn_standards_interval_time none
_diffrn_standards_number none
_exptl_absorpt_coefficient_mu 41.582
_exptl_absorpt_correction_T_max 0.39
_exptl_absorpt_correction_T_min 0.16
_exptl_absorpt_correction_type numerical
_exptl_crystal_colour metallic_dark_grey
_exptl_crystal_density_diffrn 7.506
_exptl_crystal_density_method 'not measured'
_exptl_crystal_description lamina
_exptl_crystal_F_000 295
_exptl_crystal_size_max 0.086
_exptl_crystal_size_mid 0.047
_exptl_crystal_size_min 0.016
_refine_diff_density_max 5.555
_refine_diff_density_min -2.414
_refine_diff_density_rms 0.770
_refine_ls_extinction_coef 0.0070(16)
_refine_ls_extinction_expression Fc^*^=kFc[1+0.001xFc^2^\l^3^/sin(2\q)]^-1/4^
_refine_ls_extinction_method SHELXL
_refine_ls_goodness_of_fit_ref 1.156
_refine_ls_hydrogen_treatment none
_refine_ls_matrix_type full
_refine_ls_number_parameters 33
_refine_ls_number_reflns 740
_refine_ls_number_restraints 0
_refine_ls_restrained_S_all 1.156
_refine_ls_R_factor_all 0.0528
_refine_ls_R_factor_gt 0.0400
_refine_ls_shift/su_max 0.000
_refine_ls_shift/su_mean 0.000
_refine_ls_structure_factor_coef Fsqd
_refine_ls_weighting_details 'calc w=1/[\s^2^(Fo^2^)+(0.0283P)^2^+24.1251P] where P=(Fo^2^+2Fc^2^)/3'
_refine_ls_weighting_scheme calc
_refine_ls_wR_factor_gt 0.1073
_refine_ls_wR_factor_ref 0.1111
_reflns_number_gt 601
_reflns_number_total 740
_reflns_threshold_expression >2sigma(I)
_cod_data_source_file ic000585y.cif
_cod_data_source_block bauer2n
_cod_original_formula_sum 'C2 B1.50 Gd2'
_cod_database_code 4321692

loop_
_symmetry_equiv_pos_as_xyz
'x, y, z'
'-x, -y, -z'

loop_
_atom_site_label
_atom_site_type_symbol
_atom_site_fract_x
_atom_site_fract_y
_atom_site_fract_z
_atom_site_U_iso_or_equiv
_atom_site_adp_type
_atom_site_occupancy
_atom_site_calc_flag
_atom_site_refinement_flags
_atom_site_disorder_assembly
_atom_site_disorder_group
Gd1 Gd 0.1980(3) 0.9717(3) 0.34983(7) 0.0063(3) Uani 1 d . . .
Gd2 Gd 0.6124(2) 0.4354(2) 0.13729(7) 0.0052(3) Uani 1 d . . .
C1 C 0.123(6) 0.927(6) 0.1202(17) 0.008(4) Uiso 1 d . . .
C2 C 0.697(5) 0.464(5) 0.3317(16) 0.007(3) Uiso 1 d . . .
B1 B 0.0000 0.0000 0.0000 0.010(6) Uiso 1 d S . .
B2 B 0.740(13) 0.477(13) 0.455(4) 0.045(9) Uiso 1 d . . .

loop_
_atom_site_aniso_label
_atom_site_aniso_U_11
_atom_site_aniso_U_22
_atom_site_aniso_U_33
_atom_site_aniso_U_23
_atom_site_aniso_U_13
_atom_site_aniso_U_12
Gd1 0.0056(5) 0.0051(5) 0.0081(5) -0.0002(3) 0.0005(3) -0.0007(4)
Gd2 0.0041(5) 0.0027(5) 0.0089(5) 0.0001(3) 0.0005(3) 0.0002(4)

loop_
_atom_type_symbol
_atom_type_description
_atom_type_scat_dispersion_real
_atom_type_scat_dispersion_imag
_atom_type_scat_source
C C 0.0033 0.0016 'International Tables Vol C Tables 4.2.6.8 and 6.1.1.4'
B B 0.0013 0.0007 'International Tables Vol C Tables 4.2.6.8 and 6.1.1.4'
Gd Gd -0.1653 3.9035 'International Tables Vol C Tables 4.2.6.8 and 6.1.1.4'

loop_
_geom_angle_atom_site_label_1
_geom_angle_atom_site_label_2
_geom_angle_atom_site_label_3
_geom_angle
_geom_angle_site_symmetry_1
_geom_angle_site_symmetry_3
_geom_angle_publ_flag
C2 Gd1 C2 90.9(6) 1_465 1_455 ?
C2 Gd1 C2 89.5(6) 1_465 1_565 ?
C2 Gd1 C2 170.5(8) 1_455 1_565 ?
C2 Gd1 C2 170.6(8) 1_465 . ?
C2 Gd1 C2 88.6(6) 1_455 . ?
C2 Gd1 C2 89.5(6) 1_565 . ?
C2 Gd1 C1 86.1(6) 1_465 . ?
C2 Gd1 C1 86.0(6) 1_455 . ?
C2 Gd1 C1 84.6(6) 1_565 . ?
C2 Gd1 C1 84.5(6) . . ?
C2 Gd1 B2 92.3(11) 1_465 1_565 ?
C2 Gd1 B2 158.7(10) 1_455 1_565 ?
C2 Gd1 B2 30.6(9) 1_565 1_565 ?
C2 Gd1 B2 91.6(11) . 1_565 ?
C1 Gd1 B2 115.2(10) . 1_565 ?
C2 Gd1 B2 30.7(10) 1_465 1_465 ?
C2 Gd1 B2 92.4(10) 1_455 1_465 ?
C2 Gd1 B2 92.7(10) 1_565 1_465 ?
C2 Gd1 B2 158.7(10) . 1_465 ?
C1 Gd1 B2 116.7(10) . 1_465 ?
B2 Gd1 B2 79.9(12) 1_565 1_465 ?
C2 Gd1 B2 93.4(11) 1_465 1_455 ?
C2 Gd1 B2 30.1(9) 1_455 1_455 ?
C2 Gd1 B2 159.3(10) 1_565 1_455 ?
C2 Gd1 B2 90.8(11) . 1_455 ?
C1 Gd1 B2 116.0(10) . 1_455 ?
B2 Gd1 B2 128.7(16) 1_565 1_455 ?
B2 Gd1 B2 79.8(11) 1_465 1_455 ?
C2 Gd1 B2 119.4(10) 1_465 2_666 ?
C2 Gd1 B2 67.3(10) 1_455 2_666 ?
C2 Gd1 B2 120.4(10) 1_565 2_666 ?
C2 Gd1 B2 68.9(10) . 2_666 ?
C1 Gd1 B2 142.0(10) . 2_666 ?
B2 Gd1 B2 93.0(12) 1_565 2_666 ?
B2 Gd1 B2 91.9(14) 1_465 2_666 ?
B2 Gd1 B2 41.6(17) 1_455 2_666 ?
C2 Gd1 B2 159.5(10) 1_465 . ?
C2 Gd1 B2 90.3(10) 1_455 . ?
C2 Gd1 B2 92.6(10) 1_565 . ?
C2 Gd1 B2 29.9(9) . . ?
C1 Gd1 B2 114.4(10) . . ?
B2 Gd1 B2 79.6(12) 1_565 . ?
B2 Gd1 B2 128.9(16) 1_465 . ?
B2 Gd1 B2 77.7(11) 1_455 . ?
B2 Gd1 B2 43.4(16) 2_666 . ?
C2 Gd1 B2 66.4(10) 1_465 2_676 ?
C2 Gd1 B2 120.4(9) 1_455 2_676 ?
C2 Gd1 B2 68.3(9) 1_565 2_676 ?
C2 Gd1 B2 121.6(10) . 2_676 ?
C1 Gd1 B2 140.6(10) . 2_676 ?
B2 Gd1 B2 43.4(16) 1_565 2_676 ?
B2 Gd1 B2 41.5(17) 1_465 2_676 ?
B2 Gd1 B2 94.2(12) 1_455 2_676 ?
B2 Gd1 B2 77.4(11) 2_666 2_676 ?
B2 Gd1 B2 95.5(13) . 2_676 ?
C2 Gd1 Gd2 131.1(4) 1_465 . ?
C2 Gd1 Gd2 85.9(5) 1_455 . ?
C2 Gd1 Gd2 86.7(5) 1_565 . ?
C2 Gd1 Gd2 39.5(4) . . ?
C1 Gd1 Gd2 45.0(5) . . ?
B2 Gd1 Gd2 107.5(9) 1_565 . ?
B2 Gd1 Gd2 161.7(9) 1_465 . ?
B2 Gd1 Gd2 106.4(9) 1_455 . ?
B2 Gd1 Gd2 104.1(9) 2_666 . ?
B2 Gd1 Gd2 69.4(9) . . ?
B2 Gd1 Gd2 150.5(9) 2_676 . ?
C2 Gd2 C1 95.7(7) . . ?
C2 Gd2 C1 94.6(6) . 1_545 ?
C1 Gd2 C1 92.2(7) . 1_545 ?
C2 Gd2 C1 94.3(6) . 1_655 ?
C1 Gd2 C1 89.7(6) . 1_655 ?
C1 Gd2 C1 170.7(9) 1_545 1_655 ?
C2 Gd2 C1 93.2(7) . 1_645 ?
C1 Gd2 C1 171.0(9) . 1_645 ?
C1 Gd2 C1 88.5(6) 1_545 1_645 ?
C1 Gd2 C1 88.3(6) 1_655 1_645 ?
C2 Gd2 B1 125.1(5) . 1_655 ?
C1 Gd2 B1 139.2(4) . 1_655 ?
C1 Gd2 B1 87.5(5) 1_545 1_655 ?
C1 Gd2 B1 85.1(5) 1_655 1_655 ?
C1 Gd2 B1 31.9(4) 1_645 1_655 ?
C2 Gd2 B1 122.8(5) . . ?
C1 Gd2 B1 81.2(4) . . ?
C1 Gd2 B1 29.6(4) 1_545 . ?
C1 Gd2 B1 142.4(4) 1_655 . ?
C1 Gd2 B1 95.2(4) 1_645 . ?
B1 Gd2 B1 78.72(5) 1_655 . ?
C2 Gd2 Gd2 167.2(5) . 2_665 ?
C1 Gd2 Gd2 71.9(4) . 2_665 ?
C1 Gd2 Gd2 88.8(4) 1_545 2_665 ?
C1 Gd2 Gd2 83.1(4) 1_655 2_665 ?
C1 Gd2 Gd2 99.2(4) 1_645 2_665 ?
B1 Gd2 Gd2 67.30(5) 1_655 2_665 ?
B1 Gd2 Gd2 59.28(5) . 2_665 ?
C2 Gd2 Gd1 47.0(5) . . ?
C1 Gd2 Gd1 48.7(4) . . ?
C1 Gd2 Gd1 94.5(5) 1_545 . ?
C1 Gd2 Gd1 93.6(5) 1_655 . ?
C1 Gd2 Gd1 140.2(4) 1_645 . ?
B1 Gd2 Gd1 171.89(4) 1_655 . ?
B1 Gd2 Gd1 106.72(5) . . ?
Gd2 Gd2 Gd1 120.54(6) 2_665 . ?
C2 Gd2 Gd1 45.8(5) . 1_655 ?
C1 Gd2 Gd1 92.5(4) . 1_655 ?
C1 Gd2 Gd1 140.4(4) 1_545 1_655 ?
C1 Gd2 Gd1 48.5(4) 1_655 1_655 ?
C1 Gd2 Gd1 92.6(4) 1_645 1_655 ?
B1 Gd2 Gd1 113.03(5) 1_655 1_655 ?
B1 Gd2 Gd1 166.75(4) . 1_655 ?
Gd2 Gd2 Gd1 129.81(5) 2_665 1_655 ?
Gd1 Gd2 Gd1 60.94(4) . 1_655 ?
C2 Gd2 Gd1 46.0(5) . 1_545 ?
C1 Gd2 Gd1 94.4(4) . 1_545 ?
C1 Gd2 Gd1 48.6(4) 1_545 1_545 ?
C1 Gd2 Gd1 140.3(4) 1_655 1_545 ?
C1 Gd2 Gd1 92.8(4) 1_645 1_545 ?
B1 Gd2 Gd1 114.94(5) 1_655 1_545 ?
B1 Gd2 Gd1 77.08(5) . 1_545 ?
Gd2 Gd2 Gd1 135.46(5) 2_665 1_545 ?
Gd1 Gd2 Gd1 61.61(4) . 1_545 ?
Gd1 Gd2 Gd1 91.87(5) 1_655 1_545 ?
C2 Gd2 Gd1 45.1(5) . 1_645 ?
C1 Gd2 Gd1 140.8(4) . 1_645 ?
C1 Gd2 Gd1 91.7(5) 1_545 1_645 ?
C1 Gd2 Gd1 92.5(5) 1_655 1_645 ?
C1 Gd2 Gd1 48.1(4) 1_645 1_645 ?
B1 Gd2 Gd1 79.97(5) 1_655 1_645 ?
B1 Gd2 Gd1 117.37(5) . 1_645 ?
Gd2 Gd2 Gd1 147.21(6) 2_665 1_645 ?
Gd1 Gd2 Gd1 92.11(5) . 1_645 ?
Gd1 Gd2 Gd1 61.34(5) 1_655 1_645 ?
Gd1 Gd2 Gd1 60.66(4) 1_545 1_645 ?
B1 C1 Gd2 112.2(11) 1_565 . ?
B1 C1 Gd2 91.9(9) 1_565 1_565 ?
Gd2 C1 Gd2 92.2(7) . 1_565 ?
B1 C1 Gd2 95.8(9) 1_565 1_455 ?
Gd2 C1 Gd2 89.7(6) . 1_455 ?
Gd2 C1 Gd2 170.7(9) 1_565 1_455 ?
B1 C1 Gd2 76.7(9) 1_565 1_465 ?
Gd2 C1 Gd2 171.0(9) . 1_465 ?
Gd2 C1 Gd2 88.5(6) 1_565 1_465 ?
Gd2 C1 Gd2 88.3(6) 1_455 1_465 ?
B1 C1 Gd1 161.5(13) 1_565 . ?
Gd2 C1 Gd1 86.3(6) . . ?
Gd2 C1 Gd1 86.2(6) 1_565 . ?
Gd2 C1 Gd1 84.9(6) 1_455 . ?
Gd2 C1 Gd1 84.8(6) 1_465 . ?
B2 C2 Gd2 178(2) . . ?
B2 C2 Gd1 85(2) . 1_645 ?
Gd2 C2 Gd1 95.9(7) . 1_645 ?
B2 C2 Gd1 86.8(19) . 1_655 ?
Gd2 C2 Gd1 94.8(6) . 1_655 ?
Gd1 C2 Gd1 90.9(6) 1_645 1_655 ?
B2 C2 Gd1 83.8(19) . 1_545 ?
Gd2 C2 Gd1 94.6(6) . 1_545 ?
Gd1 C2 Gd1 89.5(6) 1_645 1_545 ?
Gd1 C2 Gd1 170.5(8) 1_655 1_545 ?
B2 C2 Gd1 86(2) . . ?
Gd2 C2 Gd1 93.5(7) . . ?
Gd1 C2 Gd1 170.6(8) 1_645 . ?
Gd1 C2 Gd1 88.6(6) 1_655 . ?
Gd1 C2 Gd1 89.5(6) 1_545 . ?
C1 B1 C1 180.000(2) 2_565 1_545 ?
C1 B1 Gd2 108.7(8) 2_565 1_455 ?
C1 B1 Gd2 71.3(8) 1_545 1_455 ?
C1 B1 Gd2 71.3(8) 2_565 2_655 ?
C1 B1 Gd2 108.7(8) 1_545 2_655 ?
Gd2 B1 Gd2 180.0 1_455 2_655 ?
C1 B1 Gd2 121.5(7) 2_565 . ?
C1 B1 Gd2 58.5(7) 1_545 . ?
Gd2 B1 Gd2 78.72(5) 1_455 . ?
Gd2 B1 Gd2 101.28(5) 2_655 . ?
C1 B1 Gd2 58.5(7) 2_565 2 ?
C1 B1 Gd2 121.5(7) 1_545 2 ?
Gd2 B1 Gd2 101.28(5) 1_455 2 ?
Gd2 B1 Gd2 78.72(5) 2_655 2 ?
Gd2 B1 Gd2 180.0 . 2 ?
C2 B2 B2 120(4) . 2_766 ?
C2 B2 Gd1 65.6(17) . 1_545 ?
B2 B2 Gd1 144(4) 2_766 1_545 ?
C2 B2 Gd1 64.7(19) . 1_645 ?
B2 B2 Gd1 73(3) 2_766 1_645 ?
Gd1 B2 Gd1 79.9(12) 1_545 1_645 ?
C2 B2 Gd1 63.1(17) . 1_655 ?
B2 B2 Gd1 70(2) 2_766 1_655 ?
Gd1 B2 Gd1 128.7(16) 1_545 1_655 ?
Gd1 B2 Gd1 79.8(11) 1_645 1_655 ?
C2 B2 Gd1 144(3) . 2_666 ?
B2 B2 Gd1 69(2) 2_766 2_666 ?
Gd1 B2 Gd1 87.0(12) 1_545 2_666 ?
Gd1 B2 Gd1 88.1(14) 1_645 2_666 ?
Gd1 B2 Gd1 138.4(17) 1_655 2_666 ?
C2 B2 Gd1 64.2(19) . . ?
B2 B2 Gd1 136(3) 2_766 . ?
Gd1 B2 Gd1 79.6(12) 1_545 . ?
Gd1 B2 Gd1 128.9(16) 1_645 . ?
Gd1 B2 Gd1 77.7(11) 1_655 . ?
Gd1 B2 Gd1 136.6(16) 2_666 . ?
C2 B2 Gd1 139(3) . 2_676 ?
B2 B2 Gd1 66(2) 2_766 2_676 ?
Gd1 B2 Gd1 136.6(16) 1_545 2_676 ?
Gd1 B2 Gd1 138.5(17) 1_645 2_676 ?
Gd1 B2 Gd1 85.8(12) 1_655 2_676 ?
Gd1 B2 Gd1 77.4(11) 2_666 2_676 ?
Gd1 B2 Gd1 84.5(13) . 2_676 ?

loop_
_geom_bond_atom_site_label_1
_geom_bond_atom_site_label_2
_geom_bond_distance
_geom_bond_site_symmetry_2
_geom_bond_publ_flag
Gd1 C2 2.57(2) 1_465 ?
Gd1 C2 2.584(18) 1_455 ?
Gd1 C2 2.593(18) 1_565 ?
Gd1 C2 2.62(2) . ?
Gd1 C1 2.698(19) . ?
Gd1 B2 2.83(4) 1_565 ?
Gd1 B2 2.83(5) 1_465 ?
Gd1 B2 2.89(4) 1_455 ?
Gd1 B2 2.90(4) 2_666 ?
Gd1 B2 2.91(5) . ?
Gd1 B2 2.97(4) 2_676 ?
Gd1 Gd2 3.583(2) . ?
Gd2 C2 2.284(19) . ?
Gd2 C1 2.54(2) . ?
Gd2 C1 2.557(19) 1_545 ?
Gd2 C1 2.619(19) 1_655 ?
Gd2 C1 2.66(2) 1_645 ?
Gd2 B1 2.7293(18) 1_655 ?
Gd2 B1 2.997(2) . ?
Gd2 Gd2 3.322(2) 2_665 ?
Gd2 Gd1 3.589(3) 1_655 ?
Gd2 Gd1 3.590(2) 1_545 ?
Gd2 Gd1 3.612(3) 1_645 ?
C1 B1 1.48(2) 1_565 ?
C1 Gd2 2.557(19) 1_565 ?
C1 Gd2 2.619(19) 1_455 ?
C1 Gd2 2.66(2) 1_465 ?
C2 B2 1.45(5) . ?
C2 Gd1 2.57(2) 1_645 ?
C2 Gd1 2.584(18) 1_655 ?
C2 Gd1 2.593(18) 1_545 ?
B1 C1 1.48(2) 2_565 ?
B1 C1 1.48(2) 1_545 ?
B1 Gd2 2.7293(18) 1_455 ?
B1 Gd2 2.7293(18) 2_655 ?
B1 Gd2 2.997(2) 2 ?
B2 B2 2.06(9) 2_766 ?
B2 Gd1 2.83(4) 1_545 ?
B2 Gd1 2.83(5) 1_645 ?
B2 Gd1 2.89(4) 1_655 ?
B2 Gd1 2.90(4) 2_666 ?
B2 Gd1 2.97(4) 2_676 ?
